data_7133483
loop_
_publ_author_name
'Rui, Kanghua'
'Huang, Shaoying'
'Wu, Yinong'
'Shen, Hanxiao'
'Lin, Xufeng'

_publ_section_title
;
 Organocatalytic enantioselective (4+3) cyclization for the synthesis of
 spiro-fused heterocyclic compounds containing isoindolinone, oxepine and
 indole moieties.
;
_journal_issue 70
_journal_name_full 'Chemical communications (Cambridge, England)'
_journal_page_first 9400
_journal_page_last 9403
_journal_paper_doi 10.1039/d4cc03230f
_journal_volume 60
_journal_year 2024
_chemical_absolute_configuration ad
_chemical_formula_moiety 'C37 H25 I N2 O2, C H2 Cl2, C3 H7'
_chemical_formula_sum 'C41 H34 Cl2 I N2 O2'
_chemical_formula_weight 784.50
_space_group_crystal_system monoclinic
_space_group_IT_number 5
_space_group_name_Hall 'C 2y'
_space_group_name_H-M_alt 'C 1 2 1'
_atom_sites_solution_hydrogens geom
_atom_sites_solution_primary dual
_audit_creation_date 2023-12-11
_audit_creation_method
;
Olex2 1.5
(compiled 2022.04.07 svn.rca3783a0 for OlexSys, GUI svn.r6498)
;
_audit_update_record
;
2023-12-18 deposited with the CCDC.	2024-08-07 downloaded from the CCDC.
;
_cell_angle_alpha 90
_cell_angle_beta 122.7760(10)
_cell_angle_gamma 90
_cell_formula_units_Z 4
_cell_length_a 26.7116(11)
_cell_length_b 10.1135(4)
_cell_length_c 16.0912(6)
_cell_measurement_reflns_used 9863
_cell_measurement_temperature 170.00
_cell_measurement_theta_max 27.470
_cell_measurement_theta_min 2.208
_cell_volume 3654.9(3)
_computing_cell_refinement 'SAINT V8.40B (?, 2016)'
_computing_data_collection 'Bruker Instrument Service vV6.2.14'
_computing_data_reduction 'SAINT V8.40B (?, 2016)'
_computing_molecular_graphics 'Olex2 1.5 (Dolomanov et al., 2009)'
_computing_publication_material 'Olex2 1.5 (Dolomanov et al., 2009)'
_computing_structure_refinement 'SHELXL 2019/2 (Sheldrick, 2015)'
_computing_structure_solution 'SHELXT 2018/2 (Sheldrick, 2018)'
_diffrn_ambient_temperature 170.00
_diffrn_measured_fraction_theta_full 0.999
_diffrn_measured_fraction_theta_max 0.998
_diffrn_measurement_device_type 'zju Bruker D8 Venture'
_diffrn_measurement_method '\w and \f scans'
_diffrn_radiation_type MoK\a
_diffrn_radiation_wavelength 0.71073
_diffrn_reflns_av_R_equivalents 0.0412
_diffrn_reflns_av_unetI/netI 0.0285
_diffrn_reflns_Laue_measured_fraction_full 0.999
_diffrn_reflns_Laue_measured_fraction_max 0.998
_diffrn_reflns_limit_h_max 34
_diffrn_reflns_limit_h_min -34
_diffrn_reflns_limit_k_max 13
_diffrn_reflns_limit_k_min -13
_diffrn_reflns_limit_l_max 20
_diffrn_reflns_limit_l_min -20
_diffrn_reflns_number 57727
_diffrn_reflns_point_group_measured_fraction_full 0.999
_diffrn_reflns_point_group_measured_fraction_max 0.996
_diffrn_reflns_theta_full 25.242
_diffrn_reflns_theta_max 27.516
_diffrn_reflns_theta_min 2.208
_diffrn_source_current 1.4
_diffrn_source_power 0.07
_diffrn_source_voltage 50.0
_exptl_absorpt_coefficient_mu 1.060
_exptl_absorpt_correction_T_max 0.7456
_exptl_absorpt_correction_T_min 0.6522
_exptl_absorpt_correction_type multi-scan
_exptl_absorpt_process_details
;
SADABS-2016/2 (Bruker,2016/2) was used for absorption correction.
wR2(int) was 0.1313 before and 0.0659 after correction.
The Ratio of minimum to maximum transmission is 0.8747.
The \l/2 correction factor is Not present.
;
_exptl_crystal_colour colourless
_exptl_crystal_colour_primary colourless
_exptl_crystal_density_diffrn 1.426
_exptl_crystal_description block
_exptl_crystal_F_000 1588
_exptl_crystal_size_max 0.42
_exptl_crystal_size_mid 0.17
_exptl_crystal_size_min 0.1
_refine_diff_density_max 0.379
_refine_diff_density_min -0.519
_refine_diff_density_rms 0.063
_refine_ls_abs_structure_details
;
 Flack x determined using 3148 quotients [(I+)-(I-)]/[(I+)+(I-)]
 (Parsons, Flack and Wagner, Acta Cryst. B69 (2013) 249-259).
;
_refine_ls_abs_structure_Flack 0.009(5)
_refine_ls_extinction_method none
_refine_ls_goodness_of_fit_ref 1.096
_refine_ls_hydrogen_treatment constr
_refine_ls_matrix_type full
_refine_ls_number_parameters 434
_refine_ls_number_reflns 8380
_refine_ls_number_restraints 4
_refine_ls_restrained_S_all 1.105
_refine_ls_R_factor_all 0.0438
_refine_ls_R_factor_gt 0.0366
_refine_ls_shift/su_max 0.001
_refine_ls_shift/su_mean 0.000
_refine_ls_structure_factor_coef Fsqd
_refine_ls_weighting_details 'w=1/[\s^2^(Fo^2^)+(0.0344P)^2^+4.8415P] where P=(Fo^2^+2Fc^2^)/3'
_refine_ls_weighting_scheme calc
_refine_ls_wR_factor_gt 0.0812
_refine_ls_wR_factor_ref 0.0852
_reflns_Friedel_coverage 0.887
_reflns_Friedel_fraction_full 0.998
_reflns_Friedel_fraction_max 0.993
_reflns_number_gt 7592
_reflns_number_total 8380
_reflns_threshold_expression 'I > 2\s(I)'
_cod_data_source_file d4cc03230f2.cif
_cod_data_source_block mo_231204_rkh012_0m
_cod_depositor_comments 'Adding full bibliography for 7133483.cif.'
_cod_database_code 7133483
_shelx_shelxl_version_number 2019/2
_shelx_space_group_comment
;
The symmetry employed for this shelxl refinement is uniquely defined
by the following loop, which should always be used as a source of
symmetry information in preference to the above space-group names.
They are only intended as comments.
;
_shelx_estimated_absorpt_t_max 0.901
_shelx_estimated_absorpt_t_min 0.665
_olex2_refinement_description
;
1. Fixed Uiso
 At 1.2 times of:
  All C(H) groups, All C(H,H) groups, All N(H) groups
 At 1.5 times of:
  All C(H,H,H) groups
2. Restrained distances
 C39-C40
 1.53 with sigma of 0.01
 C41-C41_$1
 1.53 with sigma of 0.01
 C40-C41
 1.53 with sigma of 0.01
3.a Secondary CH2 refined with riding coordinates:
 C41(H41A,H41B), C38(H38A,H38B), C40(H40A,H40B)
3.b Aromatic/amide H refined with riding coordinates:
 N1(H1), N2(H2), C18(H18), C16(H16), C22(H22), C33(H33), C15(H15), C31(H31),
 C34(H34), C4(H4), C3(H3), C19(H19), C23(H23), C37(H37), C2(H2A), C9(H9),
 C27(H27), C25(H25), C36(H36), C29(H29), C24(H24), C35(H35), C1(H1A), C28(H28),
 C30(H30)
3.c Idealised Me refined as rotating group:
 C39(H39A,H39B,H39C)
;
_olex2_submission_special_instructions 'No special instructions were received'

loop_
_space_group_symop_operation_xyz
'x, y, z'
'-x, y, -z'
'x+1/2, y+1/2, z'
'-x+1/2, y+1/2, -z'

loop_
_atom_site_label
_atom_site_type_symbol
_atom_site_fract_x
_atom_site_fract_y
_atom_site_fract_z
_atom_site_U_iso_or_equiv
_atom_site_adp_type
_atom_site_occupancy
_atom_site_site_symmetry_order
_atom_site_calc_flag
_atom_site_refinement_flags_posn
_atom_site_refinement_flags_adp
_atom_site_refinement_flags_occupancy
_atom_site_disorder_assembly
_atom_site_disorder_group
I1 I 0.34898(2) 0.01116(4) 0.01602(2) 0.05097(11) Uani 1 1 d . . . . .
Cl1 Cl 0.19743(10) 0.95081(19) 0.09568(16) 0.0792(5) Uani 1 1 d . . . . .
Cl2 Cl 0.07808(10) 0.8994(3) 0.05061(16) 0.1045(8) Uani 1 1 d . . . . .
O2 O 0.37922(14) 0.5574(3) 0.4913(2) 0.0267(7) Uani 1 1 d . . . . .
O1 O 0.33710(15) 0.3015(4) 0.6670(2) 0.0408(8) Uani 1 1 d . . . . .
N1 N 0.22244(15) 0.5946(4) 0.3048(3) 0.0279(7) Uani 1 1 d . . . . .
H1 H 0.215513 0.674409 0.318156 0.034 Uiso 1 1 calc R U . . .
N2 N 0.33725(15) 0.3791(4) 0.5321(3) 0.0271(7) Uani 1 1 d . . . . .
H2 H 0.298383 0.381106 0.490427 0.032 Uiso 1 1 calc R U . . .
C21 C 0.17962(16) 0.5041(6) 0.2436(3) 0.0278(7) Uani 1 1 d . . . . .
C11 C 0.27135(18) 0.4129(4) 0.3045(3) 0.0257(8) Uani 1 1 d . . . . .
C18 C 0.3006(2) 0.2223(5) 0.0875(3) 0.0341(10) Uani 1 1 d . . . . .
H18 H 0.282125 0.254202 0.021751 0.041 Uiso 1 1 calc R U . . .
C12 C 0.27788(17) 0.5401(4) 0.3417(3) 0.0248(9) Uani 1 1 d . . . . .
C8 C 0.36368(19) 0.3399(4) 0.6280(3) 0.0295(9) Uani 1 1 d . . . . .
C13 C 0.33408(18) 0.6206(4) 0.3998(3) 0.0251(8) Uani 1 1 d . . . . .
C14 C 0.32158(18) 0.2466(4) 0.2532(3) 0.0265(8) Uani 1 1 d . . . . .
C26 C 0.36034(19) 0.6459(4) 0.3365(3) 0.0259(8) Uani 1 1 d . . . . .
C17 C 0.3335(2) 0.1081(5) 0.1153(3) 0.0342(10) Uani 1 1 d . . . . .
C20 C 0.20860(19) 0.3890(4) 0.2413(3) 0.0281(9) Uani 1 1 d . . . . .
C16 C 0.3584(2) 0.0571(5) 0.2093(3) 0.0356(10) Uani 1 1 d . . . . .
H16 H 0.379362 -0.024409 0.226869 0.043 Uiso 1 1 calc R U . . .
C10 C 0.32238(19) 0.3299(4) 0.3296(3) 0.0258(8) Uani 1 1 d . . . . .
C7 C 0.37940(19) 0.4175(4) 0.5046(3) 0.0247(9) Uani 1 1 d . . . . .
C32 C 0.32128(19) 0.7522(4) 0.4321(3) 0.0286(9) Uani 1 1 d . . . . .
C22 C 0.11770(16) 0.5144(7) 0.1923(3) 0.0361(8) Uani 1 1 d . . . . .
H22 H 0.098966 0.592350 0.195491 0.043 Uiso 1 1 calc R U . . .
C5 C 0.42847(19) 0.3492(4) 0.6729(3) 0.0283(9) Uani 1 1 d . . . . .
C33 C 0.3026(2) 0.8628(5) 0.3718(4) 0.0358(10) Uani 1 1 d . . . . .
H33 H 0.299044 0.858429 0.309853 0.043 Uiso 1 1 calc R U . . .
C15 C 0.3522(2) 0.1268(4) 0.2778(3) 0.0325(9) Uani 1 1 d . . . . .
H15 H 0.369239 0.092093 0.342549 0.039 Uiso 1 1 calc R U . . .
C31 C 0.3257(2) 0.6432(5) 0.2339(3) 0.0340(10) Uani 1 1 d . . . . .
H31 H 0.284607 0.622107 0.200730 0.041 Uiso 1 1 calc R U . . .
C34 C 0.2888(2) 0.9802(5) 0.4001(4) 0.0468(13) Uani 1 1 d . . . . .
H34 H 0.274673 1.054205 0.356882 0.056 Uiso 1 1 calc R U . . .
C6 C 0.43808(18) 0.3913(4) 0.6015(3) 0.0256(8) Uani 1 1 d . . . . .
C4 C 0.4751(2) 0.3212(5) 0.7688(3) 0.0399(11) Uani 1 1 d . . . . .
H4 H 0.468020 0.292014 0.817674 0.048 Uiso 1 1 calc R U . . .
C3 C 0.5324(2) 0.3379(5) 0.7901(4) 0.0417(12) Uani 1 1 d . . . . .
H3 H 0.565353 0.321868 0.855379 0.050 Uiso 1 1 calc R U . . .
C19 C 0.2944(2) 0.2909(5) 0.1561(3) 0.0322(9) Uani 1 1 d . . . . .
H19 H 0.271136 0.369347 0.136537 0.039 Uiso 1 1 calc R U . . .
C23 C 0.0850(2) 0.4076(6) 0.1372(4) 0.0450(12) Uani 1 1 d . . . . .
H23 H 0.042807 0.412438 0.100297 0.054 Uiso 1 1 calc R U . . .
C37 C 0.3267(2) 0.7609(5) 0.5231(4) 0.0366(10) Uani 1 1 d . . . . .
H37 H 0.338795 0.685613 0.564955 0.044 Uiso 1 1 calc R U . . .
C2 C 0.5426(2) 0.3771(5) 0.7185(3) 0.0376(10) Uani 1 1 d . . . . .
H2A H 0.582399 0.384746 0.734706 0.045 Uiso 1 1 calc R U . . .
C9 C 0.37289(19) 0.3380(4) 0.4202(3) 0.0268(8) Uani 1 1 d . . . . .
H9 H 0.406648 0.290208 0.431435 0.032 Uiso 1 1 calc R U . . .
C27 C 0.4199(2) 0.6790(5) 0.3828(4) 0.0367(10) Uani 1 1 d . . . . .
H27 H 0.444313 0.682372 0.452889 0.044 Uiso 1 1 calc R U . . .
C25 C 0.1736(2) 0.2805(5) 0.1850(3) 0.0365(10) Uani 1 1 d . . . . .
H25 H 0.191833 0.201373 0.182233 0.044 Uiso 1 1 calc R U . . .
C36 C 0.3146(2) 0.8788(6) 0.5527(4) 0.0479(13) Uani 1 1 d . . . . .
H36 H 0.319406 0.884050 0.615573 0.058 Uiso 1 1 calc R U . . .
C29 C 0.4099(3) 0.7039(5) 0.2261(4) 0.0449(12) Uani 1 1 d . . . . .
H29 H 0.426910 0.723991 0.188843 0.054 Uiso 1 1 calc R U . . .
C24 C 0.1127(2) 0.2911(6) 0.1341(4) 0.0471(13) Uani 1 1 d . . . . .
H24 H 0.088724 0.218211 0.096056 0.057 Uiso 1 1 calc R U . . .
C35 C 0.2958(2) 0.9885(5) 0.4923(4) 0.0488(14) Uani 1 1 d . . . . .
H35 H 0.287650 1.068953 0.513225 0.059 Uiso 1 1 calc R U . . .
C1 C 0.49575(19) 0.4057(5) 0.6230(3) 0.0314(9) Uani 1 1 d . . . . .
H1A H 0.502814 0.434077 0.573988 0.038 Uiso 1 1 calc R U . . .
C41 C 0.4974(3) 0.0258(9) 0.5427(4) 0.0640(16) Uani 1 1 d D . . . .
H41A H 0.516120 0.111443 0.573876 0.077 Uiso 1 1 calc R U . . .
H41B H 0.527472 -0.041377 0.585343 0.077 Uiso 1 1 calc R U . . .
C28 C 0.4442(2) 0.7074(6) 0.3271(4) 0.0451(12) Uani 1 1 d . . . . .
H28 H 0.485232 0.729535 0.359725 0.054 Uiso 1 1 calc R U . . .
C30 C 0.3510(2) 0.6713(5) 0.1791(4) 0.0432(12) Uani 1 1 d . . . . .
H30 H 0.327094 0.667652 0.108999 0.052 Uiso 1 1 calc R U . . .
C38 C 0.1529(3) 0.8621(8) 0.1271(5) 0.074(2) Uani 1 1 d . . . . .
H38A H 0.158564 0.766172 0.123040 0.088 Uiso 1 1 calc R U . . .
H38B H 0.166127 0.882793 0.196207 0.088 Uiso 1 1 calc R U . . .
C39 C 0.4764(3) -0.0130(9) 0.6872(7) 0.096(3) Uani 1 1 d D . . . .
H39A H 0.446972 -0.064875 0.691827 0.145 Uiso 1 1 calc R U . . .
H39B H 0.482228 0.072515 0.719859 0.145 Uiso 1 1 calc R U . . .
H39C H 0.514228 -0.061063 0.719499 0.145 Uiso 1 1 calc R U . . .
C40 C 0.4525(4) 0.0108(15) 0.5716(7) 0.131(4) Uani 1 1 d D . . . .
H40A H 0.426202 -0.064266 0.533461 0.158 Uiso 1 1 calc R U . . .
H40B H 0.427472 0.091327 0.549522 0.158 Uiso 1 1 calc R U . . .

loop_
_atom_site_aniso_label
_atom_site_aniso_U_11
_atom_site_aniso_U_22
_atom_site_aniso_U_33
_atom_site_aniso_U_23
_atom_site_aniso_U_13
_atom_site_aniso_U_12
I1 0.0624(2) 0.0597(2) 0.03853(16) -0.01652(18) 0.03238(14) -0.0011(2)
Cl1 0.1161(15) 0.0646(10) 0.0854(13) -0.0117(9) 0.0732(12) -0.0076(10)
Cl2 0.0822(13) 0.156(2) 0.0658(12) -0.0032(14) 0.0340(11) 0.0018(15)
O2 0.0302(15) 0.0245(16) 0.0230(14) 0.0004(11) 0.0129(12) -0.0008(11)
O1 0.0405(18) 0.055(2) 0.0350(17) 0.0020(16) 0.0254(15) -0.0114(16)
N1 0.0306(18) 0.0273(19) 0.0299(19) 0.0013(15) 0.0190(16) 0.0050(14)
N2 0.0250(17) 0.0336(19) 0.0259(17) 0.0022(14) 0.0159(15) -0.0006(14)
C21 0.0292(17) 0.033(2) 0.0229(16) 0.002(2) 0.0155(14) -0.001(2)
C11 0.029(2) 0.027(2) 0.0211(19) -0.0018(16) 0.0140(17) -0.0010(17)
C18 0.039(2) 0.039(3) 0.025(2) -0.0029(18) 0.0179(19) -0.0018(19)
C12 0.0252(18) 0.030(3) 0.0222(17) -0.0006(15) 0.0143(15) 0.0025(15)
C8 0.032(2) 0.030(2) 0.029(2) 0.0010(17) 0.0178(18) -0.0034(17)
C13 0.031(2) 0.025(2) 0.0220(19) 0.0024(16) 0.0160(17) 0.0038(16)
C14 0.030(2) 0.026(2) 0.028(2) -0.0031(16) 0.0187(18) -0.0037(16)
C26 0.034(2) 0.022(2) 0.026(2) 0.0033(15) 0.0189(18) 0.0049(16)
C17 0.039(2) 0.039(3) 0.032(2) -0.0125(19) 0.024(2) -0.008(2)
C20 0.031(2) 0.033(2) 0.0228(19) 0.0010(17) 0.0165(17) -0.0012(17)
C16 0.047(3) 0.027(2) 0.035(2) -0.0023(17) 0.024(2) 0.0026(18)
C10 0.031(2) 0.025(2) 0.027(2) 0.0007(16) 0.0196(18) 0.0004(16)
C7 0.029(2) 0.026(2) 0.025(2) 0.0003(17) 0.0176(18) -0.0010(17)
C32 0.031(2) 0.028(2) 0.033(2) -0.0038(17) 0.0215(19) -0.0014(17)
C22 0.0293(18) 0.047(2) 0.0309(19) 0.001(3) 0.0155(16) 0.003(3)
C5 0.030(2) 0.031(2) 0.025(2) -0.0023(17) 0.0153(18) -0.0044(17)
C33 0.048(3) 0.029(2) 0.045(3) 0.003(2) 0.035(2) 0.005(2)
C15 0.045(3) 0.027(2) 0.030(2) 0.0008(17) 0.023(2) 0.0028(19)
C31 0.042(2) 0.033(2) 0.029(2) 0.0011(18) 0.021(2) 0.0002(19)
C34 0.055(3) 0.035(3) 0.071(3) 0.004(2) 0.047(3) 0.006(2)
C6 0.030(2) 0.026(2) 0.0241(19) -0.0017(16) 0.0162(17) 0.0003(16)
C4 0.039(3) 0.053(3) 0.024(2) 0.006(2) 0.014(2) -0.003(2)
C3 0.034(2) 0.054(3) 0.028(2) 0.003(2) 0.011(2) 0.004(2)
C19 0.033(2) 0.033(2) 0.029(2) 0.0006(18) 0.0157(19) 0.0026(18)
C23 0.028(2) 0.062(3) 0.039(3) -0.003(2) 0.014(2) -0.002(2)
C37 0.044(3) 0.038(3) 0.035(2) -0.007(2) 0.026(2) -0.004(2)
C2 0.028(2) 0.047(3) 0.035(2) -0.004(2) 0.016(2) 0.002(2)
C9 0.031(2) 0.026(2) 0.028(2) 0.0002(16) 0.0192(18) 0.0015(16)
C27 0.037(2) 0.044(3) 0.035(2) 0.003(2) 0.024(2) 0.005(2)
C25 0.036(2) 0.037(3) 0.036(2) -0.004(2) 0.019(2) -0.005(2)
C36 0.057(3) 0.054(3) 0.050(3) -0.022(3) 0.040(3) -0.011(3)
C29 0.062(3) 0.042(3) 0.054(3) 0.010(2) 0.047(3) 0.011(2)
C24 0.037(3) 0.058(3) 0.040(3) -0.011(3) 0.017(2) -0.011(2)
C35 0.057(3) 0.034(3) 0.078(4) -0.020(3) 0.051(3) -0.009(2)
C1 0.032(2) 0.037(2) 0.030(2) -0.0012(18) 0.0202(19) -0.0012(18)
C41 0.068(4) 0.061(4) 0.062(3) -0.010(4) 0.034(3) -0.004(4)
C28 0.042(3) 0.054(3) 0.053(3) 0.011(3) 0.034(3) 0.006(2)
C30 0.061(3) 0.043(3) 0.035(3) 0.007(2) 0.032(3) 0.010(2)
C38 0.091(5) 0.077(5) 0.058(4) 0.004(4) 0.044(4) 0.004(4)
C39 0.077(5) 0.081(7) 0.154(8) -0.054(6) 0.077(5) -0.013(4)
C40 0.110(7) 0.101(7) 0.124(8) 0.044(9) 0.025(6) -0.006(8)

loop_
_atom_type_symbol
_atom_type_description
_atom_type_scat_dispersion_real
_atom_type_scat_dispersion_imag
_atom_type_scat_source
C C 0.0033 0.0016 'International Tables Vol C Tables 4.2.6.8 and 6.1.1.4'
H H 0.0000 0.0000 'International Tables Vol C Tables 4.2.6.8 and 6.1.1.4'
Cl Cl 0.1484 0.1585 'International Tables Vol C Tables 4.2.6.8 and 6.1.1.4'
I I -0.4742 1.8119 'International Tables Vol C Tables 4.2.6.8 and 6.1.1.4'
N N 0.0061 0.0033 'International Tables Vol C Tables 4.2.6.8 and 6.1.1.4'
O O 0.0106 0.0060 'International Tables Vol C Tables 4.2.6.8 and 6.1.1.4'

loop_
_geom_angle_atom_site_label_1
_geom_angle_atom_site_label_2
_geom_angle_atom_site_label_3
_geom_angle
_geom_angle_site_symmetry_1
_geom_angle_site_symmetry_3
_geom_angle_publ_flag
C7 O2 C13 121.4(3) . . ?
C21 N1 H1 125.5 . . ?
C21 N1 C12 109.0(4) . . ?
C12 N1 H1 125.5 . . ?
C8 N2 H2 123.0 . . ?
C8 N2 C7 114.0(3) . . ?
C7 N2 H2 123.0 . . ?
N1 C21 C20 108.2(3) . . ?
N1 C21 C22 129.2(5) . . ?
C22 C21 C20 122.5(5) . . ?
C12 C11 C20 106.7(4) . . ?
C12 C11 C10 122.2(4) . . ?
C20 C11 C10 131.1(4) . . ?
C17 C18 H18 120.2 . . ?
C17 C18 C19 119.5(4) . . ?
C19 C18 H18 120.2 . . ?
N1 C12 C11 109.3(3) . . ?
N1 C12 C13 121.9(3) . . ?
C11 C12 C13 128.2(4) . . ?
O1 C8 N2 125.3(4) . . ?
O1 C8 C5 128.0(4) . . ?
N2 C8 C5 106.7(4) . . ?
O2 C13 C12 113.1(3) . . ?
O2 C13 C26 108.6(3) . . ?
O2 C13 C32 104.7(3) . . ?
C12 C13 C26 109.7(3) . . ?
C12 C13 C32 110.4(3) . . ?
C32 C13 C26 110.2(3) . . ?
C15 C14 C10 121.1(4) . . ?
C19 C14 C10 120.8(4) . . ?
C19 C14 C15 117.9(4) . . ?
C31 C26 C13 122.3(4) . . ?
C27 C26 C13 119.1(4) . . ?
C27 C26 C31 118.5(4) . . ?
C18 C17 I1 120.1(3) . . ?
C18 C17 C16 121.0(4) . . ?
C16 C17 I1 118.9(3) . . ?
C21 C20 C11 106.9(4) . . ?
C25 C20 C21 118.6(4) . . ?
C25 C20 C11 134.5(4) . . ?
C17 C16 H16 120.5 . . ?
C17 C16 C15 119.0(4) . . ?
C15 C16 H16 120.5 . . ?
C11 C10 C14 120.4(4) . . ?
C9 C10 C11 120.1(4) . . ?
C9 C10 C14 119.2(4) . . ?
O2 C7 N2 111.5(4) . . ?
O2 C7 C6 104.1(4) . . ?
O2 C7 C9 113.8(3) . . ?
N2 C7 C6 100.3(3) . . ?
N2 C7 C9 113.5(4) . . ?
C9 C7 C6 112.6(4) . . ?
C33 C32 C13 121.8(4) . . ?
C33 C32 C37 118.6(4) . . ?
C37 C32 C13 119.6(4) . . ?
C21 C22 H22 121.3 . . ?
C23 C22 C21 117.4(5) . . ?
C23 C22 H22 121.3 . . ?
C6 C5 C8 108.1(4) . . ?
C6 C5 C4 122.0(4) . . ?
C4 C5 C8 129.8(4) . . ?
C32 C33 H33 119.4 . . ?
C32 C33 C34 121.3(4) . . ?
C34 C33 H33 119.4 . . ?
C14 C15 H15 119.4 . . ?
C16 C15 C14 121.2(4) . . ?
C16 C15 H15 119.4 . . ?
C26 C31 H31 119.8 . . ?
C26 C31 C30 120.5(5) . . ?
C30 C31 H31 119.8 . . ?
C33 C34 H34 120.2 . . ?
C33 C34 C35 119.6(5) . . ?
C35 C34 H34 120.2 . . ?
C5 C6 C7 110.9(4) . . ?
C5 C6 C1 120.5(4) . . ?
C1 C6 C7 128.7(4) . . ?
C5 C4 H4 121.4 . . ?
C3 C4 C5 117.1(4) . . ?
C3 C4 H4 121.4 . . ?
C4 C3 H3 119.3 . . ?
C2 C3 C4 121.3(4) . . ?
C2 C3 H3 119.3 . . ?
C18 C19 C14 121.1(4) . . ?
C18 C19 H19 119.4 . . ?
C14 C19 H19 119.4 . . ?
C22 C23 H23 119.3 . . ?
C22 C23 C24 121.4(5) . . ?
C24 C23 H23 119.3 . . ?
C32 C37 H37 119.8 . . ?
C36 C37 C32 120.3(5) . . ?
C36 C37 H37 119.8 . . ?
C3 C2 H2A 119.4 . . ?
C3 C2 C1 121.1(4) . . ?
C1 C2 H2A 119.4 . . ?
C10 C9 C7 124.5(4) . . ?
C10 C9 H9 117.8 . . ?
C7 C9 H9 117.8 . . ?
C26 C27 H27 119.9 . . ?
C26 C27 C28 120.3(5) . . ?
C28 C27 H27 119.9 . . ?
C20 C25 H25 120.6 . . ?
C24 C25 C20 118.8(5) . . ?
C24 C25 H25 120.6 . . ?
C37 C36 H36 119.5 . . ?
C35 C36 C37 120.9(5) . . ?
C35 C36 H36 119.5 . . ?
C28 C29 H29 120.2 . . ?
C28 C29 C30 119.6(5) . . ?
C30 C29 H29 120.2 . . ?
C23 C24 H24 119.4 . . ?
C25 C24 C23 121.3(5) . . ?
C25 C24 H24 119.4 . . ?
C34 C35 H35 120.3 . . ?
C36 C35 C34 119.3(5) . . ?
C36 C35 H35 120.3 . . ?
C6 C1 H1A 121.1 . . ?
C2 C1 C6 117.9(4) . . ?
C2 C1 H1A 121.1 . . ?
C41 C41 H41A 101.5 2_656 . ?
C41 C41 H41B 101.5 2_656 . ?
C41 C41 C40 142.0(8) 2_656 . ?
H41A C41 H41B 104.6 . . ?
C40 C41 H41A 101.5 . . ?
C40 C41 H41B 101.5 . . ?
C27 C28 H28 119.6 . . ?
C29 C28 C27 120.9(5) . . ?
C29 C28 H28 119.6 . . ?
C31 C30 H30 119.9 . . ?
C29 C30 C31 120.2(5) . . ?
C29 C30 H30 119.9 . . ?
Cl1 C38 H38A 109.1 . . ?
Cl1 C38 H38B 109.1 . . ?
Cl2 C38 Cl1 112.6(4) . . ?
Cl2 C38 H38A 109.1 . . ?
Cl2 C38 H38B 109.1 . . ?
H38A C38 H38B 107.8 . . ?
H39A C39 H39B 109.5 . . ?
H39A C39 H39C 109.5 . . ?
H39B C39 H39C 109.5 . . ?
C40 C39 H39A 109.5 . . ?
C40 C39 H39B 109.5 . . ?
C40 C39 H39C 109.5 . . ?
C41 C40 C39 118.9(6) . . ?
C41 C40 H40A 107.6 . . ?
C41 C40 H40B 107.6 . . ?
C39 C40 H40A 107.6 . . ?
C39 C40 H40B 107.6 . . ?
H40A C40 H40B 107.0 . . ?

loop_
_geom_bond_atom_site_label_1
_geom_bond_atom_site_label_2
_geom_bond_distance
_geom_bond_site_symmetry_2
_geom_bond_publ_flag
I1 C17 2.098(4) . ?
Cl1 C38 1.769(8) . ?
Cl2 C38 1.727(8) . ?
O2 C13 1.452(5) . ?
O2 C7 1.431(5) . ?
O1 C8 1.237(5) . ?
N1 H1 0.8800 . ?
N1 C21 1.377(6) . ?
N1 C12 1.378(5) . ?
N2 H2 0.8800 . ?
N2 C8 1.363(5) . ?
N2 C7 1.467(5) . ?
C21 C20 1.409(7) . ?
C21 C22 1.396(5) . ?
C11 C12 1.389(6) . ?
C11 C20 1.434(6) . ?
C11 C10 1.459(6) . ?
C18 H18 0.9500 . ?
C18 C17 1.372(7) . ?
C18 C19 1.387(6) . ?
C12 C13 1.507(6) . ?
C8 C5 1.474(6) . ?
C13 C26 1.540(6) . ?
C13 C32 1.533(6) . ?
C14 C10 1.482(6) . ?
C14 C15 1.394(6) . ?
C14 C19 1.393(6) . ?
C26 C31 1.388(6) . ?
C26 C27 1.384(6) . ?
C17 C16 1.380(7) . ?
C20 C25 1.408(6) . ?
C16 H16 0.9500 . ?
C16 C15 1.391(6) . ?
C10 C9 1.350(6) . ?
C7 C6 1.521(6) . ?
C7 C9 1.506(6) . ?
C32 C33 1.385(6) . ?
C32 C37 1.393(6) . ?
C22 H22 0.9500 . ?
C22 C23 1.369(8) . ?
C5 C6 1.373(6) . ?
C5 C4 1.390(6) . ?
C33 H33 0.9500 . ?
C33 C34 1.391(7) . ?
C15 H15 0.9500 . ?
C31 H31 0.9500 . ?
C31 C30 1.399(7) . ?
C34 H34 0.9500 . ?
C34 C35 1.393(8) . ?
C6 C1 1.392(6) . ?
C4 H4 0.9500 . ?
C4 C3 1.386(7) . ?
C3 H3 0.9500 . ?
C3 C2 1.378(7) . ?
C19 H19 0.9500 . ?
C23 H23 0.9500 . ?
C23 C24 1.406(8) . ?
C37 H37 0.9500 . ?
C37 C36 1.386(7) . ?
C2 H2A 0.9500 . ?
C2 C1 1.389(6) . ?
C9 H9 0.9500 . ?
C27 H27 0.9500 . ?
C27 C28 1.392(6) . ?
C25 H25 0.9500 . ?
C25 C24 1.375(7) . ?
C36 H36 0.9500 . ?
C36 C35 1.379(9) . ?
C29 H29 0.9500 . ?
C29 C28 1.367(8) . ?
C29 C30 1.367(8) . ?
C24 H24 0.9500 . ?
C35 H35 0.9500 . ?
C1 H1A 0.9500 . ?
C41 C41 1.454(9) 2_656 ?
C41 H41A 0.9900 . ?
C41 H41B 0.9900 . ?
C41 C40 1.510(9) . ?
C28 H28 0.9500 . ?
C30 H30 0.9500 . ?
C38 H38A 0.9900 . ?
C38 H38B 0.9900 . ?
C39 H39A 0.9800 . ?
C39 H39B 0.9800 . ?
C39 H39C 0.9800 . ?
C39 C40 1.625(9) . ?
C40 H40A 0.9900 . ?
C40 H40B 0.9900 . ?

loop_
_geom_torsion_atom_site_label_1
_geom_torsion_atom_site_label_2
_geom_torsion_atom_site_label_3
_geom_torsion_atom_site_label_4
_geom_torsion
_geom_torsion_site_symmetry_1
_geom_torsion_site_symmetry_2
_geom_torsion_site_symmetry_3
_geom_torsion_site_symmetry_4
_geom_torsion_publ_flag
I1 C17 C16 C15 174.9(4) . . . . ?
O2 C13 C26 C31 148.1(4) . . . . ?
O2 C13 C26 C27 -35.2(5) . . . . ?
O2 C13 C32 C33 151.0(4) . . . . ?
O2 C13 C32 C37 -31.0(5) . . . . ?
O2 C7 C6 C5 113.3(4) . . . . ?
O2 C7 C6 C1 -66.3(6) . . . . ?
O2 C7 C9 C10 -70.6(6) . . . . ?
O1 C8 C5 C6 177.3(5) . . . . ?
O1 C8 C5 C4 -2.0(8) . . . . ?
N1 C21 C20 C11 0.3(5) . . . . ?
N1 C21 C20 C25 178.5(4) . . . . ?
N1 C21 C22 C23 -179.0(4) . . . . ?
N1 C12 C13 O2 131.2(4) . . . . ?
N1 C12 C13 C26 -107.3(4) . . . . ?
N1 C12 C13 C32 14.3(5) . . . . ?
N2 C8 C5 C6 -1.0(5) . . . . ?
N2 C8 C5 C4 179.7(5) . . . . ?
N2 C7 C6 C5 -2.1(5) . . . . ?
N2 C7 C6 C1 178.3(4) . . . . ?
N2 C7 C9 C10 58.3(6) . . . . ?
C21 N1 C12 C11 0.0(4) . . . . ?
C21 N1 C12 C13 171.4(3) . . . . ?
C21 C20 C25 C24 0.3(7) . . . . ?
C21 C22 C23 C24 1.4(8) . . . . ?
C11 C12 C13 O2 -59.1(5) . . . . ?
C11 C12 C13 C26 62.3(5) . . . . ?
C11 C12 C13 C32 -176.1(4) . . . . ?
C11 C20 C25 C24 177.8(5) . . . . ?
C11 C10 C9 C7 7.1(6) . . . . ?
C18 C17 C16 C15 -3.3(7) . . . . ?
C12 N1 C21 C20 -0.2(5) . . . . ?
C12 N1 C21 C22 178.1(4) . . . . ?
C12 C11 C20 C21 -0.3(4) . . . . ?
C12 C11 C20 C25 -178.0(5) . . . . ?
C12 C11 C10 C14 -139.7(4) . . . . ?
C12 C11 C10 C9 33.9(6) . . . . ?
C12 C13 C26 C31 24.0(5) . . . . ?
C12 C13 C26 C27 -159.3(4) . . . . ?
C12 C13 C32 C33 -86.9(5) . . . . ?
C12 C13 C32 C37 91.1(5) . . . . ?
C8 N2 C7 O2 -108.2(4) . . . . ?
C8 N2 C7 C6 1.5(5) . . . . ?
C8 N2 C7 C9 121.7(4) . . . . ?
C8 C5 C6 C7 2.0(5) . . . . ?
C8 C5 C6 C1 -178.4(4) . . . . ?
C8 C5 C4 C3 179.3(5) . . . . ?
C13 O2 C7 N2 -81.3(5) . . . . ?
C13 O2 C7 C6 171.4(3) . . . . ?
C13 O2 C7 C9 48.5(5) . . . . ?
C13 C26 C31 C30 177.8(4) . . . . ?
C13 C26 C27 C28 -177.5(5) . . . . ?
C13 C32 C33 C34 177.4(4) . . . . ?
C13 C32 C37 C36 -179.2(4) . . . . ?
C14 C10 C9 C7 -179.2(4) . . . . ?
C26 C13 C32 C33 34.4(6) . . . . ?
C26 C13 C32 C37 -147.6(4) . . . . ?
C26 C31 C30 C29 -1.1(8) . . . . ?
C26 C27 C28 C29 0.4(8) . . . . ?
C17 C18 C19 C14 0.8(7) . . . . ?
C17 C16 C15 C14 0.0(7) . . . . ?
C20 C21 C22 C23 -0.9(6) . . . . ?
C20 C11 C12 N1 0.2(4) . . . . ?
C20 C11 C12 C13 -170.5(4) . . . . ?
C20 C11 C10 C14 39.3(6) . . . . ?
C20 C11 C10 C9 -147.1(5) . . . . ?
C20 C25 C24 C23 0.2(8) . . . . ?
C10 C11 C12 N1 179.4(4) . . . . ?
C10 C11 C12 C13 8.7(6) . . . . ?
C10 C11 C20 C21 -179.5(4) . . . . ?
C10 C11 C20 C25 2.8(8) . . . . ?
C10 C14 C15 C16 -171.2(4) . . . . ?
C10 C14 C19 C18 170.8(4) . . . . ?
C7 O2 C13 C12 22.7(5) . . . . ?
C7 O2 C13 C26 -99.4(4) . . . . ?
C7 O2 C13 C32 143.0(4) . . . . ?
C7 N2 C8 O1 -178.8(5) . . . . ?
C7 N2 C8 C5 -0.4(5) . . . . ?
C7 C6 C1 C2 179.0(4) . . . . ?
C32 C13 C26 C31 -97.8(5) . . . . ?
C32 C13 C26 C27 78.9(5) . . . . ?
C32 C33 C34 C35 2.2(8) . . . . ?
C32 C37 C36 C35 1.5(8) . . . . ?
C22 C21 C20 C11 -178.1(4) . . . . ?
C22 C21 C20 C25 0.0(6) . . . . ?
C22 C23 C24 C25 -1.1(9) . . . . ?
C5 C6 C1 C2 -0.5(7) . . . . ?
C5 C4 C3 C2 -1.6(8) . . . . ?
C33 C32 C37 C36 -1.2(7) . . . . ?
C33 C34 C35 C36 -1.9(8) . . . . ?
C15 C14 C10 C11 -149.1(4) . . . . ?
C15 C14 C10 C9 37.2(6) . . . . ?
C15 C14 C19 C18 -3.9(7) . . . . ?
C31 C26 C27 C28 -0.7(7) . . . . ?
C6 C7 C9 C10 171.3(4) . . . . ?
C6 C5 C4 C3 0.1(7) . . . . ?
C4 C5 C6 C7 -178.6(4) . . . . ?
C4 C5 C6 C1 1.0(7) . . . . ?
C4 C3 C2 C1 2.1(8) . . . . ?
C3 C2 C1 C6 -1.0(7) . . . . ?
C19 C18 C17 I1 -175.2(3) . . . . ?
C19 C18 C17 C16 2.9(7) . . . . ?
C19 C14 C10 C11 36.3(6) . . . . ?
C19 C14 C10 C9 -137.4(4) . . . . ?
C19 C14 C15 C16 3.5(7) . . . . ?
C37 C32 C33 C34 -0.6(7) . . . . ?
C37 C36 C35 C34 0.1(8) . . . . ?
C9 C7 C6 C5 -123.0(4) . . . . ?
C9 C7 C6 C1 57.4(6) . . . . ?
C27 C26 C31 C30 1.0(7) . . . . ?
C41 C41 C40 C39 166.0(5) 2_656 . . . ?
C28 C29 C30 C31 0.8(8) . . . . ?
C30 C29 C28 C27 -0.4(9) . . . . ?
